data_4510483
loop_
_publ_author_name
'Maddileti, D.'
'Swapna, Battini'
'Nangia, Ashwini'

_publ_section_title
;
 High Solubility Crystalline Pharmaceutical Forms of Blonanserin
;
_journal_issue 5
_journal_name_full 'Crystal Growth &amp; Design'
_journal_page_first 2557
_journal_paper_doi 10.1021/cg500252c
_journal_volume 14
_journal_year 2014
_chemical_formula_moiety 'C23 H31 F N3, C H3 O3 S, H2 O'
_chemical_formula_sum 'C24 H36 F N3 O4 S'
_chemical_formula_weight 481.62
_chemical_melting_point 484
_chemical_name_common 'Blonanserinium mesylate monohydrate'
_chemical_name_systematic
; 
 (2-(4-ethyl-l-piperazinyl)-4-(4-fluorophenyl)-5, 6, 7, 8, 9, 10-hexahydrocycloocta[
b]-pyridine)-Methanesulfonic acid-monohydrate
;
_space_group_IT_number 14
_symmetry_cell_setting monoclinic
_symmetry_space_group_name_Hall '-P 2yn'
_symmetry_space_group_name_H-M 'P 1 21/n 1'
_atom_sites_solution_hydrogens geom
_atom_sites_solution_primary direct
_atom_sites_solution_secondary difmap
_audit_creation_method SHELXL-97
_cell_angle_alpha 90.00
_cell_angle_beta 91.931(2)
_cell_angle_gamma 90.00
_cell_formula_units_Z 4
_cell_length_a 6.7308(8)
_cell_length_b 10.5808(13)
_cell_length_c 34.376(4)
_cell_measurement_reflns_used 8260
_cell_measurement_temperature 100(2)
_cell_measurement_theta_max 26.02
_cell_measurement_theta_min 2.26
_cell_volume 2446.8(5)
_computing_cell_refinement 'Bruker SMART'
_computing_data_collection 'Bruker SMART'
_computing_data_reduction 'Bruker SMART'
_computing_molecular_graphics 'Bruker SHELXTL'
_computing_publication_material 'Bruker SHELXTL'
_computing_structure_refinement 'SHELXL-97 (Sheldrick, 1997)'
_computing_structure_solution 'SHELXS-97 (Sheldrick, 1990)'
_diffrn_ambient_temperature 100(2)
_diffrn_measured_fraction_theta_full 0.998
_diffrn_measured_fraction_theta_max 0.998
_diffrn_measurement_device_type 'CCD area detector'
_diffrn_measurement_method 'phi and omega scans'
_diffrn_radiation_monochromator graphite
_diffrn_radiation_source 'fine-focus sealed tube'
_diffrn_radiation_type MoK\a
_diffrn_radiation_wavelength 0.71073
_diffrn_reflns_av_R_equivalents 0.0385
_diffrn_reflns_av_sigmaI/netI 0.0278
_diffrn_reflns_limit_h_max 8
_diffrn_reflns_limit_h_min -8
_diffrn_reflns_limit_k_max 13
_diffrn_reflns_limit_k_min -13
_diffrn_reflns_limit_l_max 42
_diffrn_reflns_limit_l_min -42
_diffrn_reflns_number 24476
_diffrn_reflns_theta_full 26.03
_diffrn_reflns_theta_max 26.03
_diffrn_reflns_theta_min 2.01
_exptl_absorpt_coefficient_mu 0.175
_exptl_absorpt_correction_type none
_exptl_crystal_colour colorless
_exptl_crystal_density_diffrn 1.307
_exptl_crystal_density_method 'not measured'
_exptl_crystal_description needle
_exptl_crystal_F_000 1032
_exptl_crystal_size_max 0.26
_exptl_crystal_size_mid 0.24
_exptl_crystal_size_min 0.20
_refine_diff_density_max 0.456
_refine_diff_density_min -0.348
_refine_diff_density_rms 0.051
_refine_ls_extinction_method none
_refine_ls_goodness_of_fit_ref 1.044
_refine_ls_hydrogen_treatment mixed
_refine_ls_matrix_type full
_refine_ls_number_parameters 312
_refine_ls_number_reflns 4816
_refine_ls_number_restraints 0
_refine_ls_restrained_S_all 1.044
_refine_ls_R_factor_all 0.0522
_refine_ls_R_factor_gt 0.0423
_refine_ls_shift/su_max 0.000
_refine_ls_shift/su_mean 0.000
_refine_ls_structure_factor_coef Fsqd
_refine_ls_weighting_details 'calc w=1/[\s^2^(Fo^2^)+(0.0468P)^2^+1.5428P] where P=(Fo^2^+2Fc^2^)/3'
_refine_ls_weighting_scheme calc
_refine_ls_wR_factor_gt 0.0970
_refine_ls_wR_factor_ref 0.1015
_reflns_number_gt 4068
_reflns_number_total 4816
_reflns_threshold_expression >2sigma(I)
_cod_data_source_file cg500252c_si_002.cif
_cod_data_source_block BLN-MSA-H2O
_cod_depositor_comments
;
The following automatic conversions were performed:

'_chemical_melting_point' value '484K' was changed to '484' - the
value should be numeric and without a unit
designator.

'_symmetry_cell_setting' value 'Monoclinic' changed to
'monoclinic' according to
/usr/data/users/saulius/crontab/automatic-downloads/rss-feeds/ACS/lib/dictionaries/cif_core.dic
dictionary named 'cif_core.dic' version 2.4.2 from 2011-04-26.

Automatic conversion script
Id: cif_fix_values 2281 2013-09-26 08:29:07Z andrius 

 Adding full bibliography for 4510482--4510487.cif.
;
_cod_original_sg_symbol_H-M P2(1)/n
_cod_database_code 4510483

loop_
_symmetry_equiv_pos_as_xyz
'x, y, z'
'-x+1/2, y+1/2, -z+1/2'
'-x, -y, -z'
'x-1/2, -y-1/2, z-1/2'

loop_
_atom_site_label
_atom_site_type_symbol
_atom_site_fract_x
_atom_site_fract_y
_atom_site_fract_z
_atom_site_U_iso_or_equiv
_atom_site_adp_type
_atom_site_occupancy
_atom_site_symmetry_multiplicity
_atom_site_calc_flag
_atom_site_refinement_flags
H4A H 0.271(5) 0.572(3) 0.3427(9) 0.065(9) Uiso 1 1 d .
S1 S 0.65290(6) 0.95528(4) 0.192603(13) 0.01742(12) Uani 1 1 d .
F1 F -0.18052(17) 0.51318(11) 0.45705(3) 0.0296(3) Uani 1 1 d .
O1 O 0.67163(18) 0.84938(12) 0.21984(4) 0.0201(3) Uani 1 1 d .
N1 N 0.4539(2) 1.11649(14) 0.36421(4) 0.0165(3) Uani 1 1 d .
O4 O 0.3877(2) 0.59308(14) 0.35383(5) 0.0323(3) Uani 1 1 d .
O2 O 0.81112(18) 1.04687(12) 0.20002(4) 0.0235(3) Uani 1 1 d .
N2 N 0.6482(2) 0.96807(13) 0.33353(4) 0.0158(3) Uani 1 1 d .
N3 N 0.9478(2) 0.91861(14) 0.27804(4) 0.0148(3) Uani 1 1 d .
O3 O 0.45673(19) 1.01165(13) 0.19178(4) 0.0281(3) Uani 1 1 d .
C4 C 0.1995(2) 1.05915(17) 0.40904(5) 0.0158(4) Uani 1 1 d .
C1 C 0.4884(2) 0.99417(16) 0.35740(5) 0.0150(4) Uani 1 1 d .
C22 C 1.1562(2) 0.90501(17) 0.26459(5) 0.0188(4) Uani 1 1 d .
H22A H 1.2477 0.9111 0.2869 0.023 Uiso 1 1 calc R
H22B H 1.1848 0.9742 0.2471 0.023 Uiso 1 1 calc R
C5 C 0.3150(2) 1.14796(17) 0.38982(5) 0.0156(4) Uani 1 1 d .
C6 C 0.0700(3) 1.09909(18) 0.44187(5) 0.0187(4) Uani 1 1 d .
H6A H -0.0448 1.0438 0.4426 0.022 Uiso 1 1 calc R
H6B H 0.0228 1.1846 0.4372 0.022 Uiso 1 1 calc R
C2 C 0.3761(2) 0.89859(17) 0.37422(5) 0.0153(3) Uani 1 1 d .
H2 H 0.3980 0.8142 0.3681 0.018 Uiso 1 1 calc R
C21 C 0.6808(2) 0.83992(16) 0.31970(5) 0.0161(4) Uani 1 1 d .
H21B H 0.5920 0.8228 0.2975 0.019 Uiso 1 1 calc R
H21A H 0.6513 0.7801 0.3401 0.019 Uiso 1 1 calc R
C19 C 0.9124(3) 1.04851(16) 0.29319(5) 0.0185(4) Uani 1 1 d .
H19B H 0.9417 1.1101 0.2733 0.022 Uiso 1 1 calc R
H19A H 1.0007 1.0642 0.3156 0.022 Uiso 1 1 calc R
C3 C 0.2314(2) 0.93166(17) 0.40026(5) 0.0155(4) Uani 1 1 d .
C12 C 0.1167(2) 0.82597(16) 0.41772(5) 0.0156(4) Uani 1 1 d .
C15 C -0.0831(3) 0.61768(17) 0.44459(5) 0.0204(4) Uani 1 1 d .
C13 C 0.2163(3) 0.73224(17) 0.43908(5) 0.0189(4) Uani 1 1 d .
H13 H 0.3525 0.7398 0.4440 0.023 Uiso 1 1 calc R
C10 C 0.4451(3) 1.33315(18) 0.43046(5) 0.0221(4) Uani 1 1 d .
H10B H 0.5752 1.2970 0.4264 0.026 Uiso 1 1 calc R
H10A H 0.4580 1.4242 0.4286 0.026 Uiso 1 1 calc R
C23 C 1.1908(3) 0.78162(18) 0.24394(6) 0.0259(4) Uani 1 1 d .
H23A H 1.1763 0.7129 0.2619 0.039 Uiso 1 1 calc R
H23B H 1.3227 0.7807 0.2341 0.039 Uiso 1 1 calc R
H23C H 1.0956 0.7727 0.2227 0.039 Uiso 1 1 calc R
C16 C -0.1888(3) 0.70757(18) 0.42374(5) 0.0213(4) Uani 1 1 d .
H16 H -0.3243 0.6977 0.4184 0.026 Uiso 1 1 calc R
C17 C -0.0884(2) 0.81338(17) 0.41089(5) 0.0174(4) Uani 1 1 d .
H17 H -0.1582 0.8767 0.3976 0.021 Uiso 1 1 calc R
C7 C 0.1852(3) 1.09366(18) 0.48119(5) 0.0216(4) Uani 1 1 d .
H7B H 0.1038 1.1316 0.5008 0.026 Uiso 1 1 calc R
H7A H 0.2050 1.0057 0.4882 0.026 Uiso 1 1 calc R
C8 C 0.3876(3) 1.15952(18) 0.48241(6) 0.0236(4) Uani 1 1 d .
H8A H 0.4735 1.1160 0.4647 0.028 Uiso 1 1 calc R
H8B H 0.4463 1.1506 0.5084 0.028 Uiso 1 1 calc R
C20 C 0.8951(2) 0.82328(16) 0.30799(5) 0.0171(4) Uani 1 1 d .
H20A H 0.9831 0.8327 0.3307 0.021 Uiso 1 1 calc R
H20B H 0.9129 0.7389 0.2976 0.021 Uiso 1 1 calc R
C14 C 0.1166(3) 0.62799(18) 0.45308(5) 0.0213(4) Uani 1 1 d .
H14 H 0.1834 0.5667 0.4678 0.026 Uiso 1 1 calc R
C11 C 0.3029(3) 1.28805(17) 0.39749(5) 0.0191(4) Uani 1 1 d .
H11A H 0.1678 1.3092 0.4040 0.023 Uiso 1 1 calc R
H11B H 0.3329 1.3332 0.3738 0.023 Uiso 1 1 calc R
C18 C 0.6993(3) 1.06329(16) 0.30480(5) 0.0183(4) Uani 1 1 d .
H18A H 0.6804 1.1469 0.3156 0.022 Uiso 1 1 calc R
H18B H 0.6117 1.0549 0.2820 0.022 Uiso 1 1 calc R
C9 C 0.3845(3) 1.30035(18) 0.47180(5) 0.0247(4) Uani 1 1 d .
H9A H 0.2512 1.3322 0.4753 0.030 Uiso 1 1 calc R
H9B H 0.4726 1.3448 0.4900 0.030 Uiso 1 1 calc R
C24 C 0.6902(3) 0.8911(2) 0.14617(5) 0.0277(4) Uani 1 1 d .
H24B H 0.5923 0.8271 0.1407 0.042 Uiso 1 1 calc R
H24A H 0.8206 0.8545 0.1456 0.042 Uiso 1 1 calc R
H24C H 0.6782 0.9568 0.1270 0.042 Uiso 1 1 calc R
H4B H 0.475(5) 0.575(3) 0.3357(9) 0.070(10) Uiso 1 1 d .
H3 H 0.862(3) 0.904(2) 0.2565(6) 0.028(6) Uiso 1 1 d .

loop_
_atom_site_aniso_label
_atom_site_aniso_U_11
_atom_site_aniso_U_22
_atom_site_aniso_U_33
_atom_site_aniso_U_23
_atom_site_aniso_U_13
_atom_site_aniso_U_12
S1 0.0164(2) 0.0165(2) 0.0195(2) 0.00062(18) 0.00234(16) 0.00115(17)
F1 0.0348(6) 0.0230(6) 0.0313(6) 0.0031(5) 0.0066(5) -0.0134(5)
O1 0.0225(6) 0.0172(7) 0.0205(6) 0.0010(5) 0.0003(5) -0.0020(5)
N1 0.0163(7) 0.0162(8) 0.0170(7) 0.0000(6) 0.0028(6) -0.0001(6)
O4 0.0268(8) 0.0289(8) 0.0416(9) -0.0094(7) 0.0081(7) -0.0035(6)
O2 0.0222(7) 0.0189(7) 0.0295(7) 0.0015(6) 0.0036(5) -0.0029(5)
N2 0.0175(7) 0.0120(7) 0.0183(7) 0.0009(6) 0.0055(6) -0.0001(6)
N3 0.0135(7) 0.0142(7) 0.0168(7) -0.0004(6) 0.0030(6) -0.0009(6)
O3 0.0204(7) 0.0267(8) 0.0374(8) 0.0019(6) 0.0027(6) 0.0056(6)
C4 0.0138(8) 0.0187(9) 0.0151(8) -0.0013(7) 0.0009(6) 0.0001(7)
C1 0.0138(8) 0.0169(9) 0.0143(8) 0.0000(7) 0.0004(6) -0.0006(7)
C22 0.0127(8) 0.0196(9) 0.0243(9) 0.0005(8) 0.0053(7) -0.0021(7)
C5 0.0148(8) 0.0167(9) 0.0153(8) 0.0006(7) -0.0001(6) 0.0020(7)
C6 0.0183(8) 0.0171(9) 0.0210(9) -0.0017(7) 0.0055(7) -0.0011(7)
C2 0.0157(8) 0.0131(8) 0.0170(8) -0.0010(7) 0.0004(6) 0.0006(7)
C21 0.0169(8) 0.0140(9) 0.0177(9) 0.0011(7) 0.0036(7) -0.0010(7)
C19 0.0222(9) 0.0122(9) 0.0216(9) -0.0007(7) 0.0070(7) -0.0020(7)
C3 0.0142(8) 0.0176(9) 0.0144(8) 0.0011(7) -0.0014(6) -0.0014(7)
C12 0.0166(8) 0.0162(9) 0.0143(8) -0.0035(7) 0.0035(6) -0.0017(7)
C15 0.0277(10) 0.0145(9) 0.0196(9) -0.0016(7) 0.0077(7) -0.0082(7)
C13 0.0163(8) 0.0192(10) 0.0213(9) 0.0000(7) 0.0020(7) -0.0005(7)
C10 0.0234(9) 0.0161(9) 0.0269(10) -0.0023(8) 0.0046(7) -0.0035(7)
C23 0.0195(9) 0.0206(10) 0.0385(11) -0.0025(9) 0.0138(8) 0.0001(8)
C16 0.0175(9) 0.0264(10) 0.0201(9) -0.0029(8) 0.0024(7) -0.0049(8)
C17 0.0174(8) 0.0200(9) 0.0148(8) 0.0000(7) 0.0009(7) 0.0002(7)
C7 0.0264(10) 0.0204(9) 0.0184(9) -0.0012(8) 0.0062(7) -0.0013(8)
C8 0.0264(10) 0.0247(11) 0.0194(9) -0.0018(8) -0.0012(7) -0.0025(8)
C20 0.0180(9) 0.0135(9) 0.0200(9) 0.0022(7) 0.0031(7) 0.0000(7)
C14 0.0239(9) 0.0185(10) 0.0217(9) 0.0024(8) 0.0020(7) 0.0006(8)
C11 0.0202(9) 0.0163(9) 0.0213(9) 0.0025(7) 0.0065(7) 0.0019(7)
C18 0.0222(9) 0.0126(9) 0.0206(9) 0.0013(7) 0.0066(7) 0.0003(7)
C9 0.0289(10) 0.0222(10) 0.0231(10) -0.0050(8) 0.0021(8) -0.0046(8)
C24 0.0305(10) 0.0331(12) 0.0196(10) -0.0012(8) 0.0009(8) 0.0023(9)

loop_
_atom_type_symbol
_atom_type_description
_atom_type_scat_dispersion_real
_atom_type_scat_dispersion_imag
_atom_type_scat_source
C C 0.0033 0.0016 'International Tables Vol C Tables 4.2.6.8 and 6.1.1.4'
H H 0.0000 0.0000 'International Tables Vol C Tables 4.2.6.8 and 6.1.1.4'
N N 0.0061 0.0033 'International Tables Vol C Tables 4.2.6.8 and 6.1.1.4'
O O 0.0106 0.0060 'International Tables Vol C Tables 4.2.6.8 and 6.1.1.4'
F F 0.0171 0.0103 'International Tables Vol C Tables 4.2.6.8 and 6.1.1.4'
S S 0.1246 0.1234 'International Tables Vol C Tables 4.2.6.8 and 6.1.1.4'

loop_
_geom_angle_atom_site_label_1
_geom_angle_atom_site_label_2
_geom_angle_atom_site_label_3
_geom_angle
O3 S1 O2 112.97(8)
O3 S1 O1 112.76(8)
O2 S1 O1 110.54(8)
O3 S1 C24 107.39(9)
O2 S1 C24 106.83(9)
O1 S1 C24 105.85(9)
C1 N1 C5 118.81(15)
H4A O4 H4B 104(3)
C1 N2 C21 120.09(14)
C1 N2 C18 117.55(14)
C21 N2 C18 112.37(13)
C19 N3 C20 109.71(13)
C19 N3 C22 111.00(13)
C20 N3 C22 113.25(13)
C19 N3 H3 109.1(13)
C20 N3 H3 106.2(13)
C22 N3 H3 107.4(13)
C5 C4 C3 116.96(15)
C5 C4 C6 120.60(16)
C3 C4 C6 121.82(16)
N1 C1 C2 121.88(15)
N1 C1 N2 115.73(15)
C2 C1 N2 122.35(15)
N3 C22 C23 112.93(14)
N3 C22 H22A 109.0
C23 C22 H22A 109.0
N3 C22 H22B 109.0
C23 C22 H22B 109.0
H22A C22 H22B 107.8
N1 C5 C4 123.45(16)
N1 C5 C11 113.58(15)
C4 C5 C11 122.90(15)
C4 C6 C7 111.11(14)
C4 C6 H6A 109.4
C7 C6 H6A 109.4
C4 C6 H6B 109.4
C7 C6 H6B 109.4
H6A C6 H6B 108.0
C3 C2 C1 118.96(16)
C3 C2 H2 120.5
C1 C2 H2 120.5
N2 C21 C20 110.42(14)
N2 C21 H21B 109.6
C20 C21 H21B 109.6
N2 C21 H21A 109.6
C20 C21 H21A 109.6
H21B C21 H21A 108.1
N3 C19 C18 110.61(14)
N3 C19 H19B 109.5
C18 C19 H19B 109.5
N3 C19 H19A 109.5
C18 C19 H19A 109.5
H19B C19 H19A 108.1
C2 C3 C4 119.81(16)
C2 C3 C12 116.91(15)
C4 C3 C12 123.28(15)
C13 C12 C17 118.41(16)
C13 C12 C3 119.88(15)
C17 C12 C3 121.56(16)
F1 C15 C14 118.47(17)
F1 C15 C16 118.66(16)
C14 C15 C16 122.87(17)
C14 C13 C12 121.32(16)
C14 C13 H13 119.3
C12 C13 H13 119.3
C9 C10 C11 115.83(15)
C9 C10 H10B 108.3
C11 C10 H10B 108.3
C9 C10 H10A 108.3
C11 C10 H10A 108.3
H10B C10 H10A 107.4
C22 C23 H23A 109.5
C22 C23 H23B 109.5
H23A C23 H23B 109.5
C22 C23 H23C 109.5
H23A C23 H23C 109.5
H23B C23 H23C 109.5
C15 C16 C17 118.35(17)
C15 C16 H16 120.8
C17 C16 H16 120.8
C16 C17 C12 120.80(17)
C16 C17 H17 119.6
C12 C17 H17 119.6
C8 C7 C6 115.47(15)
C8 C7 H7B 108.4
C6 C7 H7B 108.4
C8 C7 H7A 108.4
C6 C7 H7A 108.4
H7B C7 H7A 107.5
C7 C8 C9 115.52(16)
C7 C8 H8A 108.4
C9 C8 H8A 108.4
C7 C8 H8B 108.4
C9 C8 H8B 108.4
H8A C8 H8B 107.5
N3 C20 C21 110.74(14)
N3 C20 H20A 109.5
C21 C20 H20A 109.5
N3 C20 H20B 109.5
C21 C20 H20B 109.5
H20A C20 H20B 108.1
C15 C14 C13 118.19(17)
C15 C14 H14 120.9
C13 C14 H14 120.9
C5 C11 C10 113.48(15)
C5 C11 H11A 108.9
C10 C11 H11A 108.9
C5 C11 H11B 108.9
C10 C11 H11B 108.9
H11A C11 H11B 107.7
N2 C18 C19 110.76(14)
N2 C18 H18A 109.5
C19 C18 H18A 109.5
N2 C18 H18B 109.5
C19 C18 H18B 109.5
H18A C18 H18B 108.1
C10 C9 C8 116.03(16)
C10 C9 H9A 108.3
C8 C9 H9A 108.3
C10 C9 H9B 108.3
C8 C9 H9B 108.3
H9A C9 H9B 107.4
S1 C24 H24B 109.5
S1 C24 H24A 109.5
H24B C24 H24A 109.5
S1 C24 H24C 109.5
H24B C24 H24C 109.5
H24A C24 H24C 109.5

loop_
_geom_bond_atom_site_label_1
_geom_bond_atom_site_label_2
_geom_bond_distance
S1 O3 1.4482(13)
S1 O2 1.4560(13)
S1 O1 1.4630(13)
S1 C24 1.7602(19)
F1 C15 1.362(2)
N1 C1 1.337(2)
N1 C5 1.347(2)
O4 H4A 0.89(3)
O4 H4B 0.89(3)
N2 C1 1.403(2)
N2 C21 1.456(2)
N2 C18 1.460(2)
N3 C19 1.492(2)
N3 C20 1.493(2)
N3 C22 1.498(2)
N3 H3 0.94(2)
C4 C5 1.400(2)
C4 C3 1.400(2)
C4 C6 1.509(2)
C1 C2 1.399(2)
C22 C23 1.508(3)
C22 H22A 0.9700
C22 H22B 0.9700
C5 C11 1.508(2)
C6 C7 1.536(2)
C6 H6A 0.9700
C6 H6B 0.9700
C2 C3 1.390(2)
C2 H2 0.9300
C21 C20 1.520(2)
C21 H21B 0.9700
C21 H21A 0.9700
C19 C18 1.510(2)
C19 H19B 0.9700
C19 H19A 0.9700
C3 C12 1.496(2)
C12 C13 1.392(2)
C12 C17 1.398(2)
C15 C14 1.371(3)
C15 C16 1.375(3)
C13 C14 1.386(3)
C13 H13 0.9300
C10 C9 1.531(3)
C10 C11 1.535(3)
C10 H10B 0.9700
C10 H10A 0.9700
C23 H23A 0.9600
C23 H23B 0.9600
C23 H23C 0.9600
C16 C17 1.388(3)
C16 H16 0.9300
C17 H17 0.9300
C7 C8 1.529(3)
C7 H7B 0.9700
C7 H7A 0.9700
C8 C9 1.534(3)
C8 H8A 0.9700
C8 H8B 0.9700
C20 H20A 0.9700
C20 H20B 0.9700
C14 H14 0.9300
C11 H11A 0.9700
C11 H11B 0.9700
C18 H18A 0.9700
C18 H18B 0.9700
C9 H9A 0.9700
C9 H9B 0.9700
C24 H24B 0.9600
C24 H24A 0.9600
C24 H24C 0.9600
